data_2216377
loop_
_publ_author_name
'Li-ping Cao'
'Zhi-guo Wang'
'Yan Hu'

_publ_section_title
;Diethyl
 1,4-dioxo-6-(3-pyridyl)perhydro-2,3,4a,6,7a-pentaazacyclopenta[<i>cd</i>]indene-2a,7b-dicarboxylate
 1,2-dichoroethane solvate
;
_journal_coeditor_code CV2321
_journal_issue 12
_journal_name_full 'Acta Crystallographica Section E'
_journal_page_first o4540
_journal_page_last o4540
_journal_paper_doi 10.1107/S1600536807054566
_journal_volume 63
_journal_year 2007
_chemical_formula_iupac 'C18 H22 N6 O6, C2 H4 Cl2'
_chemical_formula_moiety 'C18 H22 N6 O6, C2 H4 Cl2'
_chemical_formula_sum 'C20 H26 Cl2 N6 O6'
_chemical_formula_weight 517.37
_chemical_name_systematic
;
Diethyl
1,4-dioxo-6-(3-pyridyl)perhydro-2,3,4a,6,7a-pentaazacyclopenta[cd]indene-
2a,7b-dicarboxylate 1,2-dichoroethane solvate
;
_space_group_IT_number 14
_symmetry_cell_setting monoclinic
_symmetry_space_group_name_Hall '-P 2ybc'
_symmetry_space_group_name_H-M 'P 1 21/c 1'
_atom_sites_solution_hydrogens geom
_atom_sites_solution_primary direct
_atom_sites_solution_secondary difmap
_audit_creation_method SHELXL-97
_cell_angle_alpha 90.00
_cell_angle_beta 114.6570(10)
_cell_angle_gamma 90.00
_cell_formula_units_Z 4
_cell_length_a 12.9023(9)
_cell_length_b 16.4032(11)
_cell_length_c 12.1719(8)
_cell_measurement_reflns_used 2658
_cell_measurement_temperature 294(2)
_cell_measurement_theta_max 21.10
_cell_measurement_theta_min 2.30
_cell_volume 2341.2(3)
_computing_cell_refinement 'SAINT (Bruker, 2001)'
_computing_data_collection 'SMART (Bruker, 2001)'
_computing_data_reduction 'SAINT (Bruker, 2001)'
_computing_molecular_graphics 'PLATON (Spek, 2003)'
_computing_publication_material 'PLATON (Spek, 2003)'
_computing_structure_refinement 'SHELXL97 (Sheldrick, 1997)'
_computing_structure_solution 'SHELXS97 (Sheldrick, 1997)'
_diffrn_ambient_temperature 294(2)
_diffrn_measured_fraction_theta_full 0.996
_diffrn_measured_fraction_theta_max 0.996
_diffrn_measurement_device_type 'Bruker SMART 4K CCD area-detector'
_diffrn_measurement_method '\f and \w scans'
_diffrn_radiation_monochromator graphite
_diffrn_radiation_source 'fine-focus sealed tube'
_diffrn_radiation_type MoK\a
_diffrn_radiation_wavelength 0.71073
_diffrn_reflns_av_R_equivalents 0.0576
_diffrn_reflns_av_sigmaI/netI 0.0516
_diffrn_reflns_limit_h_max 12
_diffrn_reflns_limit_h_min -15
_diffrn_reflns_limit_k_max 19
_diffrn_reflns_limit_k_min -19
_diffrn_reflns_limit_l_max 14
_diffrn_reflns_limit_l_min -14
_diffrn_reflns_number 13883
_diffrn_reflns_theta_full 25.00
_diffrn_reflns_theta_max 25.00
_diffrn_reflns_theta_min 1.74
_exptl_absorpt_coefficient_mu 0.327
_exptl_absorpt_correction_T_max 0.9680
_exptl_absorpt_correction_T_min 0.9375
_exptl_absorpt_correction_type none
_exptl_crystal_colour colourless
_exptl_crystal_density_diffrn 1.468
_exptl_crystal_density_method 'not measured'
_exptl_crystal_description block
_exptl_crystal_F_000 1080
_exptl_crystal_size_max 0.20
_exptl_crystal_size_mid 0.10
_exptl_crystal_size_min 0.10
_refine_diff_density_max 0.351
_refine_diff_density_min -0.464
_refine_ls_extinction_method none
_refine_ls_goodness_of_fit_ref 1.044
_refine_ls_hydrogen_treatment constr
_refine_ls_matrix_type full
_refine_ls_number_parameters 359
_refine_ls_number_reflns 4114
_refine_ls_number_restraints 26
_refine_ls_restrained_S_all 1.087
_refine_ls_R_factor_all 0.1051
_refine_ls_R_factor_gt 0.0725
_refine_ls_shift/su_max 0.000
_refine_ls_shift/su_mean 0.000
_refine_ls_structure_factor_coef Fsqd
_refine_ls_weighting_details 'calc w=1/[\s^2^(Fo^2^)+(0.1319P)^2^] where P=(Fo^2^+2Fc^2^)/3'
_refine_ls_weighting_scheme calc
_refine_ls_wR_factor_gt 0.2029
_refine_ls_wR_factor_ref 0.2247
_reflns_number_gt 2684
_reflns_number_total 4114
_reflns_threshold_expression I>2\s(I)
_cod_data_source_file cv2321.cif
_cod_data_source_block I
_cod_depositor_comments
;
The following automatic conversions were performed:
'_symmetry_cell_setting' value 'Monoclinic' changed to 'monoclinic'
according to '/home/saulius/struct/CIF-dictionaries/cif_core.dic'
dictionary named 'cif_core.dic' version 2.4.1 from 2010-06-29.

Automatic conversion script
Id: cif_fix_enum 1527 2010-12-29 10:47:43Z saulius 

The following automatic conversions were performed:

'_symmetry_cell_setting' value 'Monoclinic' changed to 'monoclinic'
according to /home/saulius/struct/CIF-dictionaries/cif_core.dic
dictionary named 'cif_core.dic' version 2.4.1 from 2010-06-29.

Automatic conversion script
Id: cif_fix_values 1715 2011-07-08 13:25:40Z adriana 
;
_cod_original_sg_symbol_H-M 'P 21/c'
_cod_database_code 2216377
_cod_database_fobs_code 2216377

loop_
_symmetry_equiv_pos_as_xyz
'x, y, z'
'-x, y+1/2, -z+1/2'
'-x, -y, -z'
'x, -y-1/2, z-1/2'

loop_
_atom_site_type_symbol
_atom_site_label
_atom_site_fract_x
_atom_site_fract_y
_atom_site_fract_z
_atom_site_U_iso_or_equiv
_atom_site_adp_type
_atom_site_calc_flag
_atom_site_refinement_flags
_atom_site_occupancy
_atom_site_disorder_assembly
_atom_site_disorder_group
C C19 0.4234(19) 0.4751(19) 0.346(3) 0.30(2) Uani d PD 0.458(10) A 1
H H19A 0.4754 0.4958 0.4241 0.30 Uiso calc PR 0.458(10) A 1
H H19B 0.4679 0.4570 0.3028 0.30 Uiso calc PR 0.458(10) A 1
C C1 0.5988(3) 0.24533(17) 0.1119(3) 0.0434(8) Uani d . 1 . .
H H1A 0.5250 0.2406 0.0438 0.052 Uiso calc R 1 . .
H H1B 0.6482 0.2039 0.1028 0.052 Uiso calc R 1 . .
C C2 0.6934(3) 0.24312(19) 0.3264(3) 0.0490(9) Uani d . 1 . .
H H2A 0.7476 0.2025 0.3252 0.059 Uiso calc R 1 . .
H H2B 0.6830 0.2356 0.4002 0.059 Uiso calc R 1 . .
C C3 0.5798(3) 0.39281(18) 0.0564(3) 0.0440(8) Uani d . 1 . .
C C4 0.7221(3) 0.3900(2) 0.3877(3) 0.0496(9) Uani d . 1 . .
C C5 0.7473(3) 0.35055(18) 0.2168(3) 0.0398(7) Uani d . 1 . .
C C6 0.8552(3) 0.3164(2) 0.2086(3) 0.0502(9) Uani d . 1 . .
C C7 0.9642(4) 0.3216(4) 0.0915(5) 0.1029(18) Uani d D 1 . .
H H7A 0.9511 0.2693 0.0508 0.10 Uiso calc PR 0.720(9) B 1
H H7B 1.0312 0.3174 0.1676 0.10 Uiso calc PR 0.720(9) B 1
H H7C 0.9487 0.3301 0.0072 0.10 Uiso d PR 0.280(9) B 2
H H7D 0.9793 0.2641 0.1092 0.10 Uiso d PR 0.280(9) B 2
C C8 0.9803(9) 0.3879(6) 0.0128(10) 0.139(4) Uani d PD 0.720(9) B 1
H H8A 0.9284 0.3790 -0.0699 0.14 Uiso calc PR 0.720(9) B 1
H H8B 1.0572 0.3863 0.0199 0.14 Uiso calc PR 0.720(9) B 1
H H8C 0.9656 0.4402 0.0388 0.14 Uiso calc PR 0.720(9) B 1
C C8' 1.0650(19) 0.3728(16) 0.146(3) 0.139(4) Uani d PD 0.280(9) B 2
H H8'1 1.0879 0.3756 0.2317 0.14 Uiso calc PR 0.280(9) B 2
H H8'2 1.0479 0.4266 0.1121 0.14 Uiso calc PR 0.280(9) B 2
H H8'3 1.1258 0.3499 0.1299 0.14 Uiso calc PR 0.280(9) B 2
C C9 0.7366(3) 0.44625(18) 0.2187(3) 0.0439(8) Uani d . 1 . .
C C10 0.8353(3) 0.4977(2) 0.2176(3) 0.0545(9) Uani d . 1 C .
C C11 1.0337(10) 0.5246(6) 0.3268(11) 0.103(3) Uani d PDU 0.754(11) C 1
H H11A 1.0406 0.5275 0.2506 0.10 Uiso calc PR 0.754(11) C 1
H H11B 1.1006 0.4970 0.3850 0.10 Uiso calc PR 0.754(11) C 1
C C12 1.0264(11) 0.6081(6) 0.3702(13) 0.192(5) Uani d PDU 0.754(11) C 1
H H12A 0.9529 0.6309 0.3216 0.19 Uiso calc PR 0.754(11) C 1
H H12B 1.0847 0.6416 0.3641 0.19 Uiso calc PR 0.754(11) C 1
H H12C 1.0368 0.6056 0.4530 0.19 Uiso calc PR 0.754(11) C 1
C C11' 1.019(4) 0.543(2) 0.333(3) 0.103(3) Uani d PD 0.246(11) C 2
H H11C 1.0947 0.5202 0.3755 0.10 Uiso calc PR 0.246(11) C 2
H H11D 1.0094 0.5860 0.3833 0.10 Uiso calc PR 0.246(11) C 2
C C12' 1.006(3) 0.5791(19) 0.211(3) 0.192(5) Uani d PD 0.246(11) C 2
H H12D 0.9722 0.5391 0.1486 0.19 Uiso calc PR 0.246(11) C 2
H H12E 1.0799 0.5938 0.2157 0.19 Uiso calc PR 0.246(11) C 2
H H12F 0.9584 0.6265 0.1927 0.19 Uiso calc PR 0.246(11) C 2
C C13 0.4906(3) 0.2760(2) 0.2311(3) 0.0488(8) Uani d . 1 . .
H H13A 0.4957 0.3327 0.2112 0.059 Uiso calc R 1 . .
H H13B 0.4967 0.2738 0.3132 0.059 Uiso calc R 1 . .
C C14 0.3768(3) 0.24205(19) 0.1459(3) 0.0454(8) Uani d . 1 . .
C C15 0.2997(3) 0.2838(2) 0.0490(3) 0.0596(10) Uani d . 1 . .
H H15 0.3170 0.3358 0.0311 0.072 Uiso calc R 1 . .
C C16 0.1963(3) 0.2484(2) -0.0223(4) 0.0684(11) Uani d . 1 . .
H H16 0.1429 0.2764 -0.0880 0.082 Uiso calc R 1 . .
C C17 0.1738(3) 0.1718(2) 0.0053(4) 0.0645(11) Uani d . 1 . .
H H17 0.1040 0.1484 -0.0432 0.077 Uiso calc R 1 . .
C C18 0.3455(3) 0.1646(2) 0.1670(3) 0.0559(9) Uani d . 1 . .
H H18 0.3966 0.1359 0.2334 0.067 Uiso calc R 1 . .
C C20 0.348(2) 0.5359(12) 0.281(2) 0.191(10) Uani d PD 0.458(10) A 1
H H20A 0.3948 0.5781 0.2682 0.19 Uiso calc PR 0.458(10) A 1
H H20B 0.3185 0.5588 0.3352 0.19 Uiso calc PR 0.458(10) A 1
C C19' 0.353(2) 0.4923(11) 0.3537(19) 0.177(9) Uani d PD 0.542(10) A 2
H H19C 0.2866 0.5249 0.3050 0.18 Uiso calc PR 0.542(10) A 2
H H19D 0.3791 0.5102 0.4370 0.18 Uiso calc PR 0.542(10) A 2
C C20' 0.4474(14) 0.5059(9) 0.3103(15) 0.145(7) Uani d PD 0.542(10) A 2
H H20C 0.5008 0.4608 0.3308 0.145 Uiso calc PR 0.542(10) A 2
H H20D 0.4881 0.5567 0.3397 0.145 Uiso calc PR 0.542(10) A 2
Cl Cl1 0.3467(12) 0.3958(6) 0.3638(8) 0.194(5) Uani d PD 0.458(10) A 1
Cl Cl2 0.2351(10) 0.5258(4) 0.1477(5) 0.204(6) Uani d PD 0.458(10) A 1
Cl Cl1' 0.3153(13) 0.3950(6) 0.3439(13) 0.285(8) Uani d PD 0.542(10) A 2
Cl Cl2' 0.3591(9) 0.5093(2) 0.1587(5) 0.177(4) Uani d PD 0.542(10) A 2
N N1 0.2469(3) 0.12886(18) 0.0982(3) 0.0627(9) Uani d . 1 . .
N N2 0.5853(2) 0.23011(15) 0.2236(2) 0.0428(7) Uani d . 1 . .
N N3 0.6469(2) 0.32622(14) 0.1092(2) 0.0380(6) Uani d . 1 . .
N N4 0.7410(2) 0.32533(14) 0.3273(2) 0.0418(7) Uani d . 1 . .
N N5 0.6352(2) 0.46129(16) 0.1113(3) 0.0544(8) Uani d . 1 . .
H H5 0.6118 0.5094 0.0844 0.065 Uiso calc R 1 . .
N N6 0.7249(2) 0.45955(16) 0.3290(2) 0.0533(8) Uani d . 1 . .
H H6 0.7201 0.5073 0.3556 0.064 Uiso calc R 1 . .
O O1 0.4855(2) 0.38855(13) -0.0294(2) 0.0559(7) Uani d . 1 . .
O O2 0.7055(3) 0.38493(16) 0.4792(2) 0.0753(9) Uani d . 1 . .
O O3 0.9188(2) 0.26940(19) 0.2803(3) 0.0830(9) Uani d . 1 . .
O O4 0.8647(2) 0.34583(18) 0.1125(2) 0.0712(8) Uani d . 1 B .
O O5 0.8239(3) 0.54950(18) 0.1454(3) 0.0846(10) Uani d . 1 . .
O O6 0.9320(2) 0.47937(16) 0.3110(3) 0.0705(8) Uani d D 1 . .

loop_
_atom_site_aniso_label
_atom_site_aniso_U_11
_atom_site_aniso_U_22
_atom_site_aniso_U_33
_atom_site_aniso_U_12
_atom_site_aniso_U_13
_atom_site_aniso_U_23
C19 0.31(6) 0.30(7) 0.29(5) 0.00(4) 0.14(5) -0.01(5)
C1 0.0462(19) 0.0367(16) 0.0449(18) -0.0002(14) 0.0168(16) -0.0029(14)
C2 0.053(2) 0.0409(17) 0.0445(19) -0.0002(15) 0.0114(17) 0.0092(14)
C3 0.045(2) 0.0413(17) 0.0375(18) 0.0022(14) 0.0093(17) 0.0071(14)
C4 0.054(2) 0.053(2) 0.0408(19) -0.0112(16) 0.0190(18) -0.0049(15)
C5 0.0342(17) 0.0398(16) 0.0399(17) 0.0013(13) 0.0101(14) 0.0041(13)
C6 0.042(2) 0.054(2) 0.052(2) 0.0006(16) 0.0157(18) 0.0011(17)
C7 0.076(3) 0.150(5) 0.108(4) 0.018(3) 0.063(3) 0.007(3)
C8 0.134(9) 0.160(8) 0.176(9) -0.044(6) 0.116(8) -0.033(7)
C8' 0.134(9) 0.160(8) 0.176(9) -0.044(6) 0.116(8) -0.033(7)
C9 0.0421(19) 0.0399(16) 0.0415(18) -0.0001(14) 0.0092(15) 0.0056(13)
C10 0.053(2) 0.0460(19) 0.057(2) -0.0039(16) 0.0147(19) 0.0068(17)
C11 0.055(4) 0.088(6) 0.139(5) -0.020(5) 0.014(3) 0.023(4)
C12 0.157(9) 0.148(8) 0.236(11) -0.009(7) 0.048(9) -0.033(8)
C11' 0.055(4) 0.088(6) 0.139(5) -0.020(5) 0.014(3) 0.023(4)
C12' 0.157(9) 0.148(8) 0.236(11) -0.009(7) 0.048(9) -0.033(8)
C13 0.056(2) 0.0442(17) 0.049(2) -0.0032(15) 0.0244(18) -0.0043(15)
C14 0.047(2) 0.0416(17) 0.0496(19) -0.0017(15) 0.0218(17) 0.0000(15)
C15 0.059(2) 0.0439(18) 0.069(2) 0.0009(17) 0.020(2) 0.0131(17)
C16 0.056(3) 0.057(2) 0.072(3) 0.0049(19) 0.006(2) 0.014(2)
C17 0.046(2) 0.061(2) 0.069(3) -0.0062(18) 0.007(2) 0.000(2)
C18 0.055(2) 0.052(2) 0.054(2) -0.0024(17) 0.0152(19) 0.0075(16)
C20 0.19(3) 0.19(3) 0.19(3) 0.01(2) 0.08(2) -0.003(18)
C19' 0.19(2) 0.16(2) 0.180(19) 0.026(17) 0.079(17) -0.027(15)
C20' 0.165(15) 0.060(7) 0.187(18) -0.044(9) 0.051(14) -0.009(8)
Cl1 0.292(10) 0.208(9) 0.166(5) 0.138(8) 0.180(6) 0.093(5)
Cl2 0.250(11) 0.163(5) 0.131(4) -0.074(6) 0.013(5) 0.025(3)
Cl1' 0.368(13) 0.199(9) 0.458(17) 0.014(7) 0.342(13) 0.091(8)
Cl2' 0.290(10) 0.112(3) 0.167(4) -0.010(3) 0.134(6) 0.017(2)
N1 0.058(2) 0.0494(17) 0.070(2) -0.0098(15) 0.0156(18) 0.0085(15)
N2 0.0431(16) 0.0396(14) 0.0403(15) -0.0009(11) 0.0119(13) 0.0013(11)
N3 0.0371(14) 0.0378(13) 0.0338(13) 0.0005(11) 0.0095(12) 0.0037(11)
N4 0.0445(16) 0.0393(14) 0.0339(14) -0.0030(11) 0.0085(12) 0.0045(11)
N5 0.0477(17) 0.0368(14) 0.0565(18) 0.0019(12) -0.0004(14) 0.0115(13)
N6 0.063(2) 0.0413(15) 0.0565(18) -0.0040(13) 0.0256(16) -0.0062(13)
O1 0.0483(15) 0.0497(13) 0.0466(14) 0.0023(11) -0.0032(12) 0.0108(10)
O2 0.105(2) 0.0729(18) 0.0578(17) -0.0234(15) 0.0442(17) -0.0146(13)
O3 0.0560(18) 0.093(2) 0.093(2) 0.0292(15) 0.0242(16) 0.0342(17)
O4 0.0566(17) 0.095(2) 0.0707(18) 0.0124(14) 0.0348(15) 0.0108(15)
O5 0.078(2) 0.0799(19) 0.087(2) -0.0123(15) 0.0253(18) 0.0347(17)
O6 0.0419(15) 0.0689(17) 0.0802(19) -0.0131(12) 0.0053(14) 0.0163(14)

loop_
_atom_type_symbol
_atom_type_description
_atom_type_scat_dispersion_real
_atom_type_scat_dispersion_imag
_atom_type_scat_source
C C 0.0033 0.0016 'International Tables Vol C Tables 4.2.6.8 and 6.1.1.4'
H H 0.0000 0.0000 'International Tables Vol C Tables 4.2.6.8 and 6.1.1.4'
N N 0.0061 0.0033 'International Tables Vol C Tables 4.2.6.8 and 6.1.1.4'
O O 0.0106 0.0060 'International Tables Vol C Tables 4.2.6.8 and 6.1.1.4'
Cl Cl 0.1484 0.1585 'International Tables Vol C Tables 4.2.6.8 and 6.1.1.4'

loop_
_geom_angle_atom_site_label_1
_geom_angle_atom_site_label_2
_geom_angle_atom_site_label_3
_geom_angle
C20 C19 Cl1 108.4(18)
C20 C19 H19A 110.0
Cl1 C19 H19A 110.0
C20 C19 H19B 110.0
Cl1 C19 H19B 110.0
H19A C19 H19B 108.4
N2 C1 N3 112.9(2)
N2 C1 H1A 109.0
N3 C1 H1A 109.0
N2 C1 H1B 109.0
N3 C1 H1B 109.0
H1A C1 H1B 107.8
N2 C2 N4 112.8(2)
N2 C2 H2A 109.0
N4 C2 H2A 109.0
N2 C2 H2B 109.0
N4 C2 H2B 109.0
H2A C2 H2B 107.8
O1 C3 N5 126.8(3)
O1 C3 N3 123.9(3)
N5 C3 N3 109.2(3)
O2 C4 N6 126.2(3)
O2 C4 N4 125.1(3)
N6 C4 N4 108.7(3)
N4 C5 N3 112.6(2)
N4 C5 C6 111.1(3)
N3 C5 C6 109.2(2)
N4 C5 C9 103.5(2)
N3 C5 C9 103.6(2)
C6 C5 C9 116.7(3)
O3 C6 O4 126.4(3)
O3 C6 C5 123.3(3)
O4 C6 C5 110.2(3)
C8' C7 O4 116.6(11)
C8' C7 C8 62.8(12)
O4 C7 C8 106.1(5)
C8' C7 H7A 132.4
O4 C7 H7A 110.5
C8 C7 H7A 110.5
C8' C7 H7B 48.3
O4 C7 H7B 110.5
C8 C7 H7B 110.5
H7A C7 H7B 108.7
C8' C7 H7C 98.6
O4 C7 H7C 109.7
C8 C7 H7C 41.6
H7A C7 H7C 70.7
H7B C7 H7C 136.7
C8' C7 H7D 113.7
O4 C7 H7D 109.6
C8 C7 H7D 140.2
H7A C7 H7D 39.5
H7B C7 H7D 72.6
H7C C7 H7D 107.9
C7 C8 H7C 39.1
C7 C8 H8A 109.5
H7C C8 H8A 72.8
C7 C8 H8B 109.5
H7C C8 H8B 110.5
C7 C8 H8C 109.5
H7C C8 H8C 136.2
C7 C8' H8'1 109.5
C7 C8' H8'2 109.5
H8'1 C8' H8'2 109.5
C7 C8' H8'3 109.5
H8'1 C8' H8'3 109.5
H8'2 C8' H8'3 109.5
N6 C9 N5 114.6(3)
N6 C9 C10 109.8(3)
N5 C9 C10 110.1(3)
N6 C9 C5 102.1(2)
N5 C9 C5 102.1(2)
C10 C9 C5 118.0(3)
O5 C10 O6 125.4(3)
O5 C10 C9 123.6(3)
O6 C10 C9 110.8(3)
O6 C11 C12 109.3(9)
O6 C11 H11A 109.8
C12 C11 H11A 109.8
O6 C11 H11B 109.8
C12 C11 H11B 109.8
H11A C11 H11B 108.3
O6 C11' C12' 109.0(17)
O6 C11' H11C 109.9
C12' C11' H11C 109.9
O6 C11' H11D 109.9
C12' C11' H11D 109.9
H11C C11' H11D 108.3
C11' C12' H12D 109.5
C11' C12' H12E 109.5
H12D C12' H12E 109.5
C11' C12' H12F 109.5
H12D C12' H12F 109.5
H12E C12' H12F 109.5
N2 C13 C14 111.4(3)
N2 C13 H13A 109.4
C14 C13 H13A 109.4
N2 C13 H13B 109.4
C14 C13 H13B 109.4
H13A C13 H13B 108.0
C15 C14 C18 117.0(3)
C15 C14 C13 123.9(3)
C18 C14 C13 119.1(3)
C14 C15 C16 119.8(3)
C14 C15 H15 120.1
C16 C15 H15 120.1
C17 C16 C15 118.8(3)
C17 C16 H16 120.6
C15 C16 H16 120.6
N1 C17 C16 123.3(4)
N1 C17 H17 118.4
C16 C17 H17 118.4
N1 C18 C14 124.2(3)
N1 C18 H18 117.9
C14 C18 H18 117.9
C19 C20 Cl2 127(2)
C19 C20 H20A 105.6
Cl2 C20 H20A 105.6
C19 C20 H20B 105.6
Cl2 C20 H20B 105.6
H20A C20 H20B 106.1
C20' C19' Cl1' 111.3(12)
C20' C19' H19C 109.4
Cl1' C19' H19C 109.4
C20' C19' H19D 109.4
Cl1' C19' H19D 109.4
H19C C19' H19D 108.0
C19' C20' Cl2' 96.2(12)
C19' C20' H20C 112.5
Cl2' C20' H20C 112.5
C19' C20' H20D 112.5
Cl2' C20' H20D 112.5
H20C C20' H20D 110.0
C18 N1 C17 116.9(3)
C2 N2 C1 109.4(3)
C2 N2 C13 113.4(3)
C1 N2 C13 113.2(2)
C3 N3 C5 110.6(2)
C3 N3 C1 122.5(3)
C5 N3 C1 116.8(2)
C4 N4 C5 111.7(2)
C4 N4 C2 123.0(3)
C5 N4 C2 116.0(2)
C3 N5 C9 113.7(2)
C3 N5 H5 123.2
C9 N5 H5 123.2
C4 N6 C9 113.8(3)
C4 N6 H6 123.1
C9 N6 H6 123.1
C6 O4 C7 118.0(3)
C10 O6 C11 118.3(5)
C10 O6 C11' 111.6(16)
C11 O6 C11' 15(3)

loop_
_geom_bond_atom_site_label_1
_geom_bond_atom_site_label_2
_geom_bond_distance
C19 C20 1.388(18)
C19 Cl1 1.70(2)
C19 H19A 0.9700
C19 H19B 0.9700
C1 N2 1.463(4)
C1 N3 1.471(4)
C1 H1A 0.9700
C1 H1B 0.9700
C2 N2 1.449(4)
C2 N4 1.480(4)
C2 H2A 0.9700
C2 H2B 0.9700
C3 O1 1.231(4)
C3 N5 1.349(4)
C3 N3 1.375(4)
C4 O2 1.222(4)
C4 N6 1.355(4)
C4 N4 1.368(4)
C5 N4 1.442(4)
C5 N3 1.462(4)
C5 C6 1.542(5)
C5 C9 1.577(4)
C6 O3 1.197(4)
C6 O4 1.318(4)
C7 C8' 1.455(16)
C7 O4 1.464(5)
C7 C8 1.519(9)
C7 H7A 0.9700
C7 H7B 0.9700
C7 H7C 0.9700
C7 H7D 0.9700
C8 H7C 1.0229
C8 H8A 0.9600
C8 H8B 0.9600
C8 H8C 0.9600
C8' H8'1 0.9600
C8' H8'2 0.9600
C8' H8'3 0.9600
C9 N6 1.428(4)
C9 N5 1.433(4)
C9 C10 1.532(5)
C10 O5 1.187(4)
C10 O6 1.325(4)
C11 O6 1.449(9)
C11 C12 1.485(9)
C11 H11A 0.9700
C11 H11B 0.9700
C12 H12A 0.9600
C12 H12B 0.9600
C12 H12C 0.9600
C11' O6 1.48(2)
C11' C12' 1.542(11)
C11' H11C 0.9700
C11' H11D 0.9700
C12' H12D 0.9600
C12' H12E 0.9600
C12' H12F 0.9600
C13 N2 1.470(4)
C13 C14 1.507(5)
C13 H13A 0.9700
C13 H13B 0.9700
C14 C15 1.368(5)
C14 C18 1.389(5)
C15 C16 1.380(5)
C15 H15 0.9300
C16 C17 1.362(5)
C16 H16 0.9300
C17 N1 1.333(5)
C17 H17 0.9300
C18 N1 1.332(4)
C18 H18 0.9300
C20 Cl2 1.672(17)
C20 H20A 0.9700
C20 H20B 0.9700
C19' C20' 1.538(17)
C19' Cl1' 1.658(17)
C19' H19C 0.9700
C19' H19D 0.9700
C20' Cl2' 1.718(16)
C20' H20C 0.9700
C20' H20D 0.9700
N5 H5 0.8600
N6 H6 0.8600

loop_
_geom_hbond_atom_site_label_D
_geom_hbond_atom_site_label_H
_geom_hbond_atom_site_label_A
_geom_hbond_site_symmetry_A
_geom_hbond_distance_DH
_geom_hbond_distance_HA
_geom_hbond_distance_DA
_geom_hbond_angle_DHA
_geom_hbond_publ_flag
C1 H1A O1 . 0.97 2.56 2.918(4) 101.8 no
C19' H19D O2 3_666 0.97 2.47 3.166(17) 128.1 no
C1 H1B O2 4_565 0.97 2.42 3.305(4) 151.5 no
N6 H6 N1 2_655 0.86 2.07 2.892(4) 160.4 yes
N5 H5 O1 3_665 0.86 2.03 2.862(3) 162.3 yes

loop_
_geom_torsion_atom_site_label_1
_geom_torsion_atom_site_label_2
_geom_torsion_atom_site_label_3
_geom_torsion_atom_site_label_4
_geom_torsion
N4 C5 C6 O3 6.1(5)
N3 C5 C6 O3 -118.7(4)
C9 C5 C6 O3 124.4(4)
N4 C5 C6 O4 -174.5(3)
N3 C5 C6 O4 60.7(3)
C9 C5 C6 O4 -56.3(4)
N4 C5 C9 N6 -0.6(3)
N3 C5 C9 N6 117.1(2)
C6 C5 C9 N6 -122.9(3)
N4 C5 C9 N5 -119.4(3)
N3 C5 C9 N5 -1.7(3)
C6 C5 C9 N5 118.3(3)
N4 C5 C9 C10 119.8(3)
N3 C5 C9 C10 -122.5(3)
C6 C5 C9 C10 -2.5(4)
N6 C9 C10 O5 -118.2(4)
N5 C9 C10 O5 8.9(5)
C5 C9 C10 O5 125.5(4)
N6 C9 C10 O6 58.3(4)
N5 C9 C10 O6 -174.6(3)
C5 C9 C10 O6 -58.0(4)
N2 C13 C14 C15 -114.8(4)
N2 C13 C14 C18 66.8(4)
C18 C14 C15 C16 0.1(5)
C13 C14 C15 C16 -178.3(3)
C14 C15 C16 C17 -0.6(6)
C15 C16 C17 N1 0.0(7)
C15 C14 C18 N1 1.0(5)
C13 C14 C18 N1 179.6(3)
Cl1 C19 C20 Cl2 -53(5)
Cl1' C19' C20' Cl2' 82.1(15)
C14 C18 N1 C17 -1.6(6)
C16 C17 N1 C18 1.1(6)
N4 C2 N2 C1 55.9(3)
N4 C2 N2 C13 -71.5(3)
N3 C1 N2 C2 -54.3(3)
N3 C1 N2 C13 73.2(3)
C14 C13 N2 C2 -162.3(3)
C14 C13 N2 C1 72.3(3)
O1 C3 N3 C5 -173.6(3)
N5 C3 N3 C5 8.1(4)
O1 C3 N3 C1 -29.5(5)
N5 C3 N3 C1 152.1(3)
N4 C5 N3 C3 107.4(3)
C6 C5 N3 C3 -128.6(3)
C9 C5 N3 C3 -3.7(3)
N4 C5 N3 C1 -38.9(3)
C6 C5 N3 C1 85.0(3)
C9 C5 N3 C1 -150.0(3)
N2 C1 N3 C3 -94.8(3)
N2 C1 N3 C5 47.3(3)
O2 C4 N4 C5 174.7(3)
N6 C4 N4 C5 -5.2(4)
O2 C4 N4 C2 29.4(5)
N6 C4 N4 C2 -150.5(3)
N3 C5 N4 C4 -107.7(3)
C6 C5 N4 C4 129.4(3)
C9 C5 N4 C4 3.5(3)
N3 C5 N4 C2 40.1(3)
C6 C5 N4 C2 -82.7(3)
C9 C5 N4 C2 151.3(3)
N2 C2 N4 C4 93.3(4)
N2 C2 N4 C5 -50.7(4)
O1 C3 N5 C9 172.1(3)
N3 C3 N5 C9 -9.6(4)
N6 C9 N5 C3 -102.7(3)
C10 C9 N5 C3 133.0(3)
C5 C9 N5 C3 6.8(4)
O2 C4 N6 C9 -175.0(4)
N4 C4 N6 C9 4.9(4)
N5 C9 N6 C4 107.0(3)
C10 C9 N6 C4 -128.6(3)
C5 C9 N6 C4 -2.6(3)
O3 C6 O4 C7 -2.2(6)
C5 C6 O4 C7 178.5(3)
C8' C7 O4 C6 -89.6(15)
C8 C7 O4 C6 -156.8(5)
O5 C10 O6 C11 -1.3(8)
C9 C10 O6 C11 -177.7(6)
O5 C10 O6 C11' 14(2)
C9 C10 O6 C11' -163(2)
C12 C11 O6 C10 73.4(10)
C12 C11 O6 C11' 6(5)
C12' C11' O6 C10 -35(4)
C12' C11' O6 C11 84(6)
